data_4511280
loop_
_publ_author_name
'Ye, Han-Tao'
'Ren, Chang-Yue'
'Hou, Guang-Feng'
'Yu, Ying-Hui'
'Xu, Xin'
'Gao, Jin-Sheng'
'Yan, Peng-Fei'
'Ng, Seik-Weng'

_publ_section_title
;
 Syntheses, Structures, and Second-Order Nonlinear Optical Properties of
 Chiral Zinc(II) Coordination Polymers Based on
 (R)-4-(4-(1-Carboxyethoxy)phenoxy)-3-fluorobenzoic Acid and Effect of the
 Second Ligand with Imidazole Group
;
_journal_issue 7
_journal_name_full 'Crystal Growth &amp; Design'
_journal_page_first 3309
_journal_paper_doi 10.1021/cg500197v
_journal_volume 14
_journal_year 2014
_chemical_formula_sum 'C30 H27 F N4 O7 Zn'
_chemical_formula_weight 639.93
_chemical_name_systematic
; 
 ? 
;
_space_group_IT_number 4
_symmetry_cell_setting monoclinic
_symmetry_space_group_name_Hall 'P 2yb'
_symmetry_space_group_name_H-M 'P 1 21 1'
_atom_sites_solution_hydrogens geom
_atom_sites_solution_primary direct
_atom_sites_solution_secondary difmap
_audit_creation_method SHELXL-97
_cell_angle_alpha 90.00
_cell_angle_beta 98.588(7)
_cell_angle_gamma 90.00
_cell_formula_units_Z 4
_cell_length_a 10.4408(8)
_cell_length_b 18.2171(12)
_cell_length_c 15.7140(11)
_cell_measurement_temperature 293(2)
_cell_volume 2955.3(4)
_computing_structure_refinement 'SHELXL-97 (Sheldrick, 1997)'
_computing_structure_solution 'SHELXS-97 (Sheldrick, 1990)'
_diffrn_ambient_temperature 293(2)
_diffrn_measured_fraction_theta_full 0.946
_diffrn_measured_fraction_theta_max 0.946
_diffrn_radiation_monochromator graphite
_diffrn_radiation_source 'fine-focus sealed tube'
_diffrn_radiation_type MoK\a
_diffrn_radiation_wavelength 0.71073
_diffrn_reflns_av_R_equivalents 0.0221
_diffrn_reflns_av_sigmaI/netI 0.0582
_diffrn_reflns_limit_h_max 12
_diffrn_reflns_limit_h_min -13
_diffrn_reflns_limit_k_max 23
_diffrn_reflns_limit_k_min -21
_diffrn_reflns_limit_l_max 20
_diffrn_reflns_limit_l_min -20
_diffrn_reflns_number 11790
_diffrn_reflns_theta_full 27.50
_diffrn_reflns_theta_max 27.50
_diffrn_reflns_theta_min 2.98
_exptl_absorpt_coefficient_mu 0.890
_exptl_crystal_density_diffrn 1.438
_exptl_crystal_density_method 'not measured'
_exptl_crystal_F_000 1320
_refine_diff_density_max 0.585
_refine_diff_density_min -0.479
_refine_diff_density_rms 0.056
_refine_ls_abs_structure_details 'Flack H D (1983), Acta Cryst. A39, 876-881'
_refine_ls_abs_structure_Flack 0.008(15)
_refine_ls_extinction_method none
_refine_ls_goodness_of_fit_ref 1.013
_refine_ls_hydrogen_treatment mixed
_refine_ls_matrix_type full
_refine_ls_number_parameters 784
_refine_ls_number_reflns 9518
_refine_ls_number_restraints 13
_refine_ls_restrained_S_all 1.036
_refine_ls_R_factor_all 0.0896
_refine_ls_R_factor_gt 0.0534
_refine_ls_shift/su_max 0.001
_refine_ls_shift/su_mean 0.000
_refine_ls_structure_factor_coef Fsqd
_refine_ls_weighting_details 'calc w=1/[\s^2^(Fo^2^)+(0.0709P)^2^+0.0000P] where P=(Fo^2^+2Fc^2^)/3'
_refine_ls_weighting_scheme calc
_refine_ls_wR_factor_gt 0.1243
_refine_ls_wR_factor_ref 0.1473
_reflns_number_gt 6359
_reflns_number_total 9518
_reflns_threshold_expression >2sigma(I)
_cod_data_source_file cg500197v_si_002.cif
_cod_data_source_block III
_cod_depositor_comments 'Adding full bibliography for 4511278--4511282.cif.'
_cod_original_sg_symbol_H-M 'P 21'
_cod_database_code 4511280

loop_
_symmetry_equiv_pos_as_xyz
'x, y, z'
'-x, y+1/2, -z'

loop_
_atom_site_label
_atom_site_type_symbol
_atom_site_fract_x
_atom_site_fract_y
_atom_site_fract_z
_atom_site_U_iso_or_equiv
_atom_site_adp_type
_atom_site_occupancy
_atom_site_symmetry_multiplicity
_atom_site_calc_flag
_atom_site_refinement_flags
_atom_site_disorder_assembly
_atom_site_disorder_group
Zn1 Zn 0.40608(7) 0.50001(4) 0.48647(4) 0.0491(2) Uani 1 1 d . . .
Zn2 Zn 1.09228(8) -0.10239(4) 1.02165(5) 0.0529(2) Uani 1 1 d . . .
F1 F 0.1506(9) 0.2782(6) 0.4768(6) 0.083(3) Uani 0.50 1 d P A 1
F2 F 0.6510(5) -0.3769(4) 0.9585(3) 0.107(2) Uani 1 1 d . . .
F1' F -0.0026(7) 0.1286(5) 0.6847(5) 0.076(2) Uani 0.50 1 d P A 2
O1 O 0.2682(5) 0.5454(4) 0.5384(3) 0.0658(15) Uani 1 1 d . . .
O2 O 0.3577(6) 0.5517(4) 0.6744(4) 0.098(2) Uani 1 1 d . . .
O3 O 0.0303(5) 0.5551(3) 0.5886(3) 0.0729(14) Uani 1 1 d . . .
O4 O -0.0276(5) 0.2544(4) 0.5946(4) 0.0773(16) Uani 1 1 d . . .
O5 O 0.3720(5) -0.0091(4) 0.5969(3) 0.0705(15) Uani 1 1 d . . .
O6 O 0.4621(5) 0.0743(3) 0.5207(3) 0.0582(13) Uani 1 1 d . . .
O7 O 0.7699(6) -0.6599(4) 1.0167(4) 0.097(2) Uani 1 1 d . . .
O8 O 0.8433(8) -0.6432(5) 1.1556(5) 0.132(3) Uani 1 1 d . . .
O9 O 0.5787(7) -0.6471(3) 1.1683(3) 0.0965(19) Uani 1 1 d . . .
O10 O 0.4595(5) -0.3633(4) 1.0598(4) 0.0820(18) Uani 1 1 d . . .
O11 O 0.9519(5) -0.1697(3) 1.0266(3) 0.0630(14) Uani 1 1 d . . .
O12 O 0.8577(6) -0.0958(4) 1.1102(4) 0.0852(18) Uani 1 1 d . . .
O1W O 0.2622(12) -0.1422(8) 0.6513(7) 0.231(5) Uani 1 1 d U . .
H1W1 H 0.2926 -0.1051 0.6296 0.346 Uiso 1 1 d R . .
H1W2 H 0.3043 -0.1488 0.7005 0.346 Uiso 1 1 d R . .
O2W O 0.7581(11) 0.0398(7) 1.1533(5) 0.184(4) Uani 1 1 d U . .
H2W1 H 0.7851 -0.0016 1.1405 0.276 Uiso 1 1 d R . .
H2W2 H 0.6817 0.0360 1.1636 0.276 Uiso 1 1 d R . .
N1 N 0.4650(6) 0.4075(4) 0.5500(3) 0.0559(17) Uani 1 1 d . . .
N2 N 0.5520(6) 0.3002(4) 0.5808(3) 0.0516(16) Uani 1 1 d . . .
N3 N 0.9490(6) 0.0973(4) 0.9309(3) 0.0532(16) Uani 1 1 d . . .
N4 N 1.0353(6) -0.0106(4) 0.9603(4) 0.0572(17) Uani 1 1 d . . .
N5 N 1.1998(6) -0.0662(4) 1.1313(4) 0.0527(15) Uani 1 1 d . . .
N6 N 1.2616(6) 0.0004(5) 1.2445(3) 0.0556(15) Uani 1 1 d . . .
N7 N 1.2226(6) 0.4045(5) 1.2607(3) 0.0585(17) Uani 1 1 d . . .
N8 N 1.2965(6) 0.4676(4) 1.3775(3) 0.0519(15) Uani 1 1 d . . .
C1 C 0.2659(8) 0.5594(5) 0.6162(5) 0.061(2) Uani 1 1 d . . .
C2 C 0.1388(8) 0.5912(5) 0.6377(5) 0.069(2) Uani 1 1 d . . .
H2 H 0.1353 0.5854 0.6993 0.083 Uiso 1 1 calc R . .
C3 C 0.1292(9) 0.6706(5) 0.6143(5) 0.082(3) Uani 1 1 d . . .
H3A H 0.0492 0.6901 0.6276 0.123 Uiso 1 1 calc R . .
H3B H 0.1319 0.6760 0.5538 0.123 Uiso 1 1 calc R . .
H3C H 0.2005 0.6967 0.6463 0.123 Uiso 1 1 calc R . .
C4 C 0.0242(7) 0.4794(4) 0.5959(5) 0.061(2) Uani 1 1 d . . .
C5 C -0.0551(8) 0.4453(6) 0.5299(5) 0.075(2) Uani 1 1 d . . .
H5 H -0.0988 0.4730 0.4850 0.090 Uiso 1 1 calc R . .
C6 C -0.0699(9) 0.3706(6) 0.5299(6) 0.075(3) Uani 1 1 d . . .
H6 H -0.1232 0.3474 0.4853 0.091 Uiso 1 1 calc R . .
C7 C -0.0064(7) 0.3312(5) 0.5954(5) 0.060(2) Uani 1 1 d . . .
C8 C 0.0687(8) 0.3628(6) 0.6648(5) 0.065(2) Uani 1 1 d . . .
H8 H 0.1087 0.3342 0.7103 0.078 Uiso 1 1 calc R . .
C9 C 0.0832(7) 0.4373(5) 0.6653(5) 0.062(2) Uani 1 1 d . . .
H9 H 0.1326 0.4602 0.7120 0.074 Uiso 1 1 calc R . .
C10 C 0.0753(7) 0.2088(5) 0.5881(5) 0.058(2) Uani 1 1 d . A .
C11 C 0.1650(7) 0.2238(5) 0.5320(5) 0.060(2) Uani 1 1 d . . .
H11 H 0.1602 0.2670 0.5001 0.072 Uiso 0.50 1 calc PR A 2
C12 C 0.2612(7) 0.1721(5) 0.5259(4) 0.055(2) Uani 1 1 d . A .
H12 H 0.3212 0.1811 0.4890 0.066 Uiso 1 1 calc R . .
C13 C 0.2706(7) 0.1071(4) 0.5732(4) 0.0460(17) Uani 1 1 d . . .
C14 C 0.1780(8) 0.0949(5) 0.6277(5) 0.062(2) Uani 1 1 d . A .
H14 H 0.1813 0.0519 0.6599 0.075 Uiso 1 1 calc R . .
C15 C 0.0860(8) 0.1437(6) 0.6340(5) 0.061(2) Uani 1 1 d . . .
H15 H 0.0262 0.1338 0.6708 0.073 Uiso 0.50 1 calc PR A 1
C16 C 0.3758(8) 0.0525(5) 0.5633(5) 0.056(2) Uani 1 1 d . A .
C17 C 0.7636(9) -0.6619(6) 1.0941(6) 0.079(3) Uani 1 1 d . . .
C18 C 0.6313(10) -0.6950(6) 1.1116(5) 0.081(3) Uani 1 1 d . . .
H18 H 0.5716 -0.7002 1.0575 0.097 Uiso 1 1 calc R . .
C19 C 0.6560(13) -0.7698(6) 1.1555(6) 0.133(5) Uani 1 1 d . . .
H19A H 0.5754 -0.7902 1.1667 0.199 Uiso 1 1 calc R . .
H19B H 0.7133 -0.7638 1.2088 0.199 Uiso 1 1 calc R . .
H19C H 0.6949 -0.8023 1.1186 0.199 Uiso 1 1 calc R . .
C20 C 0.5517(9) -0.5769(6) 1.1376(5) 0.081(3) Uani 1 1 d . . .
C21 C 0.5957(9) -0.5190(6) 1.1915(5) 0.086(3) Uani 1 1 d . . .
H21 H 0.6448 -0.5276 1.2450 0.103 Uiso 1 1 calc R . .
C22 C 0.5647(9) -0.4485(6) 1.1638(5) 0.072(2) Uani 1 1 d . . .
H22 H 0.5923 -0.4096 1.2004 0.086 Uiso 1 1 calc R . .
C23 C 0.4954(8) -0.4331(6) 1.0853(5) 0.063(2) Uani 1 1 d . . .
C24 C 0.4505(9) -0.4915(7) 1.0319(5) 0.088(3) Uani 1 1 d . . .
H24 H 0.4015 -0.4827 0.9784 0.105 Uiso 1 1 calc R . .
C25 C 0.4794(11) -0.5626(6) 1.0588(6) 0.095(4) Uani 1 1 d . . .
H25 H 0.4494 -0.6015 1.0229 0.114 Uiso 1 1 calc R . .
C26 C 0.5589(8) -0.3125(5) 1.0646(5) 0.061(2) Uani 1 1 d . . .
C27 C 0.6528(8) -0.3180(5) 1.0136(5) 0.063(2) Uani 1 1 d . . .
C28 C 0.7511(7) -0.2678(5) 1.0139(4) 0.058(2) Uani 1 1 d . . .
H28 H 0.8138 -0.2738 0.9782 0.069 Uiso 1 1 calc R . .
C29 C 0.7541(7) -0.2091(5) 1.0679(4) 0.053(2) Uani 1 1 d . . .
C30 C 0.6584(9) -0.2002(6) 1.1185(5) 0.068(2) Uani 1 1 d . . .
H30 H 0.6591 -0.1591 1.1537 0.081 Uiso 1 1 calc R . .
C31 C 0.5597(8) -0.2528(6) 1.1175(5) 0.069(2) Uani 1 1 d . . .
H31 H 0.4958 -0.2471 1.1524 0.083 Uiso 1 1 calc R . .
C32 C 0.8613(8) -0.1534(5) 1.0694(4) 0.056(2) Uani 1 1 d . . .
C33 C 0.5536(7) 0.3613(5) 0.5347(4) 0.0535(19) Uani 1 1 d . . .
H33 H 0.6113 0.3699 0.4961 0.064 Uiso 1 1 calc R . .
C34 C 0.4534(7) 0.3089(5) 0.6287(5) 0.067(2) Uani 1 1 d . . .
H34 H 0.4272 0.2753 0.6672 0.080 Uiso 1 1 calc R . .
C35 C 0.4023(7) 0.3753(5) 0.6092(5) 0.066(2) Uani 1 1 d . . .
H35 H 0.3341 0.3960 0.6329 0.079 Uiso 1 1 calc R . .
C36 C 0.6371(7) 0.2377(5) 0.5815(4) 0.058(2) Uani 1 1 d . . .
H36A H 0.7055 0.2489 0.5481 0.070 Uiso 1 1 calc R . .
H36B H 0.5887 0.1962 0.5549 0.070 Uiso 1 1 calc R . .
C37 C 0.6964(7) 0.2177(5) 0.6724(4) 0.0515(19) Uani 1 1 d . . .
C38 C 0.6848(8) 0.1469(4) 0.7037(5) 0.057(2) Uani 1 1 d . . .
H38 H 0.6395 0.1118 0.6682 0.068 Uiso 1 1 calc R . .
C39 C 0.7383(8) 0.1279(5) 0.7848(5) 0.064(2) Uani 1 1 d . . .
H39 H 0.7311 0.0800 0.8039 0.077 Uiso 1 1 calc R . .
C40 C 0.8044(7) 0.1807(4) 0.8396(4) 0.0491(18) Uani 1 1 d . . .
C41 C 0.8152(8) 0.2489(5) 0.8093(5) 0.066(2) Uani 1 1 d . . .
H41 H 0.8601 0.2842 0.8447 0.079 Uiso 1 1 calc R . .
C42 C 0.7595(8) 0.2681(4) 0.7246(5) 0.059(2) Uani 1 1 d . . .
H42 H 0.7669 0.3159 0.7051 0.071 Uiso 1 1 calc R . .
C43 C 0.8582(8) 0.1613(5) 0.9305(4) 0.065(2) Uani 1 1 d . . .
H43A H 0.7882 0.1487 0.9620 0.078 Uiso 1 1 calc R . .
H43B H 0.9042 0.2031 0.9586 0.078 Uiso 1 1 calc R . .
C44 C 1.0492(7) 0.0929(5) 0.8862(5) 0.064(2) Uani 1 1 d . . .
H44 H 1.0763 0.1286 0.8505 0.077 Uiso 1 1 calc R . .
C45 C 1.1012(8) 0.0272(5) 0.9034(5) 0.069(2) Uani 1 1 d . . .
H45 H 1.1720 0.0090 0.8806 0.083 Uiso 1 1 calc R . .
C46 C 0.9424(8) 0.0353(5) 0.9762(4) 0.057(2) Uani 1 1 d . . .
H46 H 0.8823 0.0258 1.0129 0.069 Uiso 1 1 calc R . .
C47 C 1.1643(8) -0.0270(4) 1.1922(5) 0.057(2) Uani 1 1 d . . .
H47 H 1.0781 -0.0190 1.1983 0.068 Uiso 1 1 calc R . .
C48 C 1.3677(8) -0.0234(6) 1.2156(5) 0.082(3) Uani 1 1 d . . .
H48 H 1.4529 -0.0135 1.2395 0.099 Uiso 1 1 calc R . .
C49 C 1.3289(9) -0.0642(6) 1.1458(6) 0.082(3) Uani 1 1 d . . .
H49 H 1.3834 -0.0875 1.1126 0.099 Uiso 1 1 calc R . .
C50 C 1.2578(9) 0.0540(6) 1.3137(5) 0.077(3) Uani 1 1 d . . .
H50A H 1.3351 0.0485 1.3559 0.093 Uiso 1 1 calc R . .
H50B H 1.1835 0.0437 1.3422 0.093 Uiso 1 1 calc R . .
C51 C 1.2494(8) 0.1319(5) 1.2819(4) 0.059(2) Uani 1 1 d . . .
C52 C 1.1331(9) 0.1604(6) 1.2417(6) 0.077(3) Uani 1 1 d . . .
H52 H 1.0587 0.1317 1.2359 0.092 Uiso 1 1 calc R . .
C53 C 1.1271(9) 0.2306(6) 1.2104(5) 0.075(3) Uani 1 1 d . . .
H53 H 1.0488 0.2482 1.1817 0.090 Uiso 1 1 calc R . .
C54 C 1.2322(8) 0.2751(5) 1.2202(4) 0.056(2) Uani 1 1 d . . .
C55 C 1.3467(9) 0.2467(6) 1.2596(6) 0.085(3) Uani 1 1 d . . .
H55 H 1.4199 0.2765 1.2673 0.102 Uiso 1 1 calc R . .
C56 C 1.3574(9) 0.1748(6) 1.2886(6) 0.079(3) Uani 1 1 d . . .
H56 H 1.4376 0.1560 1.3123 0.094 Uiso 1 1 calc R . .
C57 C 1.2243(9) 0.3529(5) 1.1901(5) 0.072(2) Uani 1 1 d . . .
H57A H 1.2981 0.3635 1.1612 0.087 Uiso 1 1 calc R . .
H57B H 1.1464 0.3594 1.1487 0.087 Uiso 1 1 calc R . .
C58 C 1.1192(8) 0.4296(6) 1.2940(6) 0.081(3) Uani 1 1 d . . .
H58 H 1.0325 0.4212 1.2724 0.098 Uiso 1 1 calc R . .
C59 C 1.1644(8) 0.4688(5) 1.3637(5) 0.071(2) Uani 1 1 d . . .
H59 H 1.1132 0.4935 1.3981 0.085 Uiso 1 1 calc R . .
C60 C 1.3297(8) 0.4287(5) 1.3142(5) 0.061(2) Uani 1 1 d . . .
H60 H 1.4147 0.4189 1.3065 0.074 Uiso 1 1 calc R . .

loop_
_atom_site_aniso_label
_atom_site_aniso_U_11
_atom_site_aniso_U_22
_atom_site_aniso_U_33
_atom_site_aniso_U_23
_atom_site_aniso_U_13
_atom_site_aniso_U_12
Zn1 0.0490(5) 0.0404(5) 0.0560(4) 0.0074(4) 0.0013(3) 0.0009(4)
Zn2 0.0567(6) 0.0387(5) 0.0597(4) 0.0054(4) -0.0035(4) 0.0037(4)
F1 0.079(7) 0.070(8) 0.108(6) 0.025(6) 0.038(5) 0.024(5)
F2 0.116(5) 0.094(5) 0.114(4) -0.031(4) 0.029(3) -0.032(4)
F1' 0.066(5) 0.083(6) 0.090(5) 0.009(5) 0.045(4) 0.002(4)
O1 0.050(3) 0.080(4) 0.064(3) -0.008(3) 0.001(2) 0.010(3)
O2 0.086(4) 0.088(5) 0.104(4) -0.003(4) -0.041(3) 0.019(3)
O3 0.054(3) 0.055(3) 0.109(4) 0.017(3) 0.012(3) 0.010(2)
O4 0.051(3) 0.056(4) 0.128(4) -0.009(3) 0.023(3) 0.008(3)
O5 0.077(4) 0.055(4) 0.079(3) 0.006(3) 0.011(3) 0.010(3)
O6 0.050(3) 0.044(3) 0.081(3) -0.014(3) 0.011(3) 0.004(2)
O7 0.101(5) 0.090(5) 0.101(4) 0.030(4) 0.023(4) 0.001(4)
O8 0.139(7) 0.126(8) 0.125(5) -0.010(5) -0.003(5) -0.048(6)
O9 0.167(6) 0.061(4) 0.068(3) -0.002(3) 0.040(3) -0.041(4)
O10 0.060(3) 0.078(5) 0.105(4) 0.014(4) 0.002(3) -0.010(3)
O11 0.058(3) 0.056(4) 0.073(3) -0.006(3) 0.004(3) 0.000(3)
O12 0.103(5) 0.059(4) 0.092(4) -0.017(4) 0.012(3) -0.015(4)
O1W 0.266(7) 0.214(7) 0.199(6) 0.002(5) -0.009(4) -0.027(5)
O2W 0.232(6) 0.163(6) 0.149(5) -0.009(4) 0.006(4) 0.038(4)
N1 0.052(4) 0.050(5) 0.065(3) 0.019(3) 0.005(3) 0.009(3)
N2 0.055(4) 0.041(4) 0.055(3) 0.008(3) -0.005(3) 0.006(3)
N3 0.058(4) 0.048(4) 0.051(3) 0.010(3) -0.002(3) 0.002(3)
N4 0.058(4) 0.047(5) 0.065(3) 0.010(3) 0.004(3) 0.007(3)
N5 0.049(4) 0.042(4) 0.063(3) 0.001(3) -0.004(3) -0.006(3)
N6 0.059(4) 0.050(4) 0.055(3) 0.001(3) 0.002(3) -0.009(3)
N7 0.064(4) 0.053(4) 0.056(3) -0.001(3) -0.002(3) -0.011(4)
N8 0.057(4) 0.041(4) 0.057(3) 0.006(3) 0.005(3) 0.006(3)
C1 0.072(5) 0.035(4) 0.072(5) -0.009(4) -0.004(4) 0.002(4)
C2 0.082(6) 0.059(6) 0.070(5) -0.009(4) 0.021(4) 0.020(4)
C3 0.092(6) 0.063(6) 0.093(6) 0.002(5) 0.019(5) 0.025(5)
C4 0.047(4) 0.048(5) 0.091(5) -0.002(4) 0.026(4) 0.012(3)
C5 0.063(5) 0.083(7) 0.077(5) 0.007(5) -0.002(4) 0.015(5)
C6 0.073(6) 0.072(7) 0.082(5) -0.011(5) 0.012(4) 0.002(4)
C7 0.046(5) 0.051(6) 0.084(5) 0.001(5) 0.017(4) 0.010(4)
C8 0.053(5) 0.069(7) 0.073(5) 0.009(5) 0.009(4) 0.013(4)
C9 0.055(4) 0.075(7) 0.055(4) -0.007(4) 0.004(3) -0.003(4)
C10 0.045(4) 0.056(5) 0.072(4) -0.010(4) 0.006(3) 0.002(4)
C11 0.053(5) 0.049(5) 0.078(5) 0.006(4) 0.014(4) 0.000(4)
C12 0.053(4) 0.054(5) 0.059(4) -0.002(4) 0.013(3) -0.002(4)
C13 0.047(4) 0.045(5) 0.043(3) -0.001(3) 0.001(3) 0.004(3)
C14 0.060(5) 0.053(5) 0.073(5) 0.002(4) 0.004(4) -0.002(4)
C15 0.060(5) 0.062(6) 0.063(4) 0.008(4) 0.014(3) -0.006(4)
C16 0.068(5) 0.035(5) 0.061(4) -0.015(4) -0.008(4) 0.004(4)
C17 0.078(6) 0.070(7) 0.083(6) 0.002(5) -0.012(5) 0.005(5)
C18 0.117(8) 0.065(6) 0.066(5) -0.009(5) 0.029(5) -0.031(6)
C19 0.244(15) 0.062(7) 0.104(7) 0.014(6) 0.068(8) -0.012(8)
C20 0.095(7) 0.086(8) 0.066(5) 0.007(5) 0.033(5) -0.017(5)
C21 0.096(6) 0.093(8) 0.069(5) -0.012(5) 0.017(4) -0.032(6)
C22 0.080(6) 0.068(6) 0.066(5) -0.006(4) 0.004(4) -0.011(5)
C23 0.062(5) 0.070(7) 0.061(4) 0.003(4) 0.018(4) -0.016(5)
C24 0.104(7) 0.097(9) 0.060(4) -0.002(6) 0.007(4) -0.023(7)
C25 0.150(10) 0.070(7) 0.071(6) -0.026(5) 0.036(6) -0.046(7)
C26 0.054(5) 0.061(6) 0.068(4) 0.008(4) 0.008(4) -0.002(4)
C27 0.074(5) 0.050(5) 0.063(4) -0.002(4) 0.007(4) -0.008(4)
C28 0.059(5) 0.059(6) 0.055(4) 0.005(4) 0.008(3) -0.007(4)
C29 0.050(4) 0.054(5) 0.052(4) 0.007(4) -0.005(3) 0.003(4)
C30 0.084(6) 0.064(6) 0.054(4) -0.006(4) 0.011(4) 0.004(5)
C31 0.062(5) 0.069(6) 0.076(5) 0.008(5) 0.011(4) -0.003(4)
C32 0.056(5) 0.058(6) 0.047(4) 0.004(4) -0.010(3) 0.004(4)
C33 0.051(4) 0.048(5) 0.062(4) 0.021(4) 0.013(3) 0.004(4)
C34 0.061(5) 0.064(6) 0.077(5) 0.025(4) 0.016(4) 0.008(4)
C35 0.059(5) 0.062(7) 0.078(5) 0.026(4) 0.021(4) 0.019(4)
C36 0.074(5) 0.043(5) 0.055(4) -0.003(4) 0.001(3) 0.006(4)
C37 0.043(4) 0.047(5) 0.059(4) -0.008(4) -0.009(3) 0.013(3)
C38 0.066(5) 0.017(4) 0.082(5) 0.000(3) -0.004(4) -0.006(3)
C39 0.078(6) 0.032(5) 0.080(5) 0.011(4) 0.000(4) -0.006(4)
C40 0.061(5) 0.030(4) 0.054(4) 0.002(3) -0.001(3) 0.007(3)
C41 0.081(6) 0.050(6) 0.057(4) -0.009(4) -0.025(4) 0.005(5)
C42 0.072(6) 0.026(5) 0.072(5) 0.001(4) -0.012(4) -0.001(4)
C43 0.071(5) 0.047(6) 0.072(4) 0.003(4) -0.009(4) 0.024(4)
C44 0.060(5) 0.055(6) 0.078(5) 0.020(4) 0.009(4) 0.000(4)
C45 0.052(5) 0.066(7) 0.089(5) 0.016(5) 0.007(4) 0.010(4)
C46 0.062(5) 0.051(6) 0.059(4) 0.016(4) 0.010(3) 0.009(4)
C47 0.059(5) 0.046(5) 0.066(4) -0.009(4) 0.006(4) -0.009(4)
C48 0.063(6) 0.083(8) 0.092(6) -0.027(5) -0.021(4) -0.006(5)
C49 0.065(6) 0.074(7) 0.101(6) -0.018(5) -0.008(4) 0.004(5)
C50 0.102(7) 0.079(7) 0.049(4) -0.015(4) 0.008(4) -0.020(5)
C51 0.074(6) 0.059(6) 0.049(4) -0.012(4) 0.022(4) -0.013(4)
C52 0.060(5) 0.074(7) 0.099(6) -0.004(5) 0.020(4) -0.013(5)
C53 0.073(6) 0.068(7) 0.081(5) -0.012(5) 0.000(4) -0.005(5)
C54 0.066(5) 0.050(5) 0.050(4) -0.015(3) 0.003(3) -0.010(4)
C55 0.067(6) 0.067(7) 0.116(7) -0.015(6) -0.004(5) -0.023(5)
C56 0.069(6) 0.065(7) 0.100(6) -0.006(5) 0.004(5) -0.005(5)
C57 0.093(6) 0.063(6) 0.060(4) 0.000(4) 0.009(4) -0.010(5)
C58 0.046(5) 0.087(8) 0.109(6) -0.017(6) 0.002(4) 0.012(5)
C59 0.057(5) 0.068(6) 0.086(5) -0.021(5) 0.003(4) 0.013(4)
C60 0.059(5) 0.063(6) 0.062(4) 0.016(4) 0.009(4) -0.002(4)

loop_
_atom_type_symbol
_atom_type_description
_atom_type_scat_dispersion_real
_atom_type_scat_dispersion_imag
_atom_type_scat_source
C C 0.0033 0.0016 'International Tables Vol C Tables 4.2.6.8 and 6.1.1.4'
H H 0.0000 0.0000 'International Tables Vol C Tables 4.2.6.8 and 6.1.1.4'
N N 0.0061 0.0033 'International Tables Vol C Tables 4.2.6.8 and 6.1.1.4'
O O 0.0106 0.0060 'International Tables Vol C Tables 4.2.6.8 and 6.1.1.4'
F F 0.0171 0.0103 'International Tables Vol C Tables 4.2.6.8 and 6.1.1.4'
Zn Zn 0.2839 1.4301 'International Tables Vol C Tables 4.2.6.8 and 6.1.1.4'

loop_
_geom_angle_atom_site_label_1
_geom_angle_atom_site_label_2
_geom_angle_atom_site_label_3
_geom_angle
_geom_angle_site_symmetry_1
_geom_angle_site_symmetry_3
O1 Zn1 O6 107.7(3) . 2_656
O1 Zn1 N8 96.9(2) . 1_454
O6 Zn1 N8 118.4(2) 2_656 1_454
O1 Zn1 N1 109.8(2) . .
O6 Zn1 N1 116.5(2) 2_656 .
N8 Zn1 N1 105.7(3) 1_454 .
O11 Zn2 O7 105.8(3) . 2_757
O11 Zn2 N4 112.6(2) . .
O7 Zn2 N4 119.2(3) 2_757 .
O11 Zn2 N5 120.2(2) . .
O7 Zn2 N5 95.6(3) 2_757 .
N4 Zn2 N5 103.2(3) . .
C1 O1 Zn1 128.3(5) . .
C4 O3 C2 117.1(6) . .
C10 O4 C7 118.4(6) . .
C16 O6 Zn1 112.2(5) . 2_646
C17 O7 Zn2 118.3(7) . 2_747
C20 O9 C18 115.5(6) . .
C23 O10 C26 115.8(7) . .
C32 O11 Zn2 120.2(6) . .
H1W1 O1W H1W2 108.2 . .
H2W1 O2W H2W2 109.5 . .
C33 N1 C35 106.1(7) . .
C33 N1 Zn1 128.7(5) . .
C35 N1 Zn1 124.3(5) . .
C33 N2 C34 105.9(7) . .
C33 N2 C36 127.4(6) . .
C34 N2 C36 126.7(7) . .
C46 N3 C44 109.4(7) . .
C46 N3 C43 124.9(7) . .
C44 N3 C43 125.7(7) . .
C46 N4 C45 104.7(7) . .
C46 N4 Zn2 127.9(5) . .
C45 N4 Zn2 126.2(5) . .
C47 N5 C49 104.6(6) . .
C47 N5 Zn2 128.8(5) . .
C49 N5 Zn2 125.0(5) . .
C47 N6 C48 105.7(7) . .
C47 N6 C50 128.0(8) . .
C48 N6 C50 125.9(7) . .
C58 N7 C60 106.4(7) . .
C58 N7 C57 128.0(7) . .
C60 N7 C57 125.0(7) . .
C60 N8 C59 105.4(6) . .
C60 N8 Zn1 128.9(5) . 1_656
C59 N8 Zn1 124.5(5) . 1_656
O2 C1 O1 125.2(8) . .
O2 C1 C2 118.9(7) . .
O1 C1 C2 115.8(7) . .
O3 C2 C3 107.1(7) . .
O3 C2 C1 110.4(6) . .
C3 C2 C1 110.0(8) . .
O3 C2 H2 109.8 . .
C3 C2 H2 109.8 . .
C1 C2 H2 109.8 . .
C2 C3 H3A 109.5 . .
C2 C3 H3B 109.5 . .
H3A C3 H3B 109.5 . .
C2 C3 H3C 109.5 . .
H3A C3 H3C 109.5 . .
H3B C3 H3C 109.5 . .
C5 C4 O3 114.6(8) . .
C5 C4 C9 119.1(8) . .
O3 C4 C9 126.1(8) . .
C6 C5 C4 120.3(9) . .
C6 C5 H5 119.9 . .
C4 C5 H5 119.9 . .
C7 C6 C5 119.2(9) . .
C7 C6 H6 120.4 . .
C5 C6 H6 120.4 . .
C6 C7 C8 122.9(9) . .
C6 C7 O4 117.5(8) . .
C8 C7 O4 119.4(8) . .
C9 C8 C7 118.1(8) . .
C9 C8 H8 121.0 . .
C7 C8 H8 121.0 . .
C8 C9 C4 120.3(8) . .
C8 C9 H9 119.8 . .
C4 C9 H9 119.8 . .
O4 C10 C15 118.9(7) . .
O4 C10 C11 122.0(8) . .
C15 C10 C11 118.9(8) . .
F1 C11 C12 118.6(8) . .
F1 C11 C10 122.7(8) . .
C12 C11 C10 117.9(8) . .
F1 C11 H11 8.9 . .
C12 C11 H11 121.1 . .
C10 C11 H11 121.1 . .
C11 C12 C13 122.2(7) . .
C11 C12 H12 118.9 . .
C13 C12 H12 118.9 . .
C12 C13 C14 117.4(7) . .
C12 C13 C16 120.0(7) . .
C14 C13 C16 122.5(8) . .
C15 C14 C13 120.9(9) . .
C15 C14 H14 119.6 . .
C13 C14 H14 119.6 . .
C14 C15 F1' 118.7(9) . .
C14 C15 C10 122.7(8) . .
F1' C15 C10 118.5(8) . .
C14 C15 H15 118.6 . .
F1' C15 H15 1.9 . .
C10 C15 H15 118.6 . .
O5 C16 O6 125.4(8) . .
O5 C16 C13 118.8(8) . .
O6 C16 C13 115.8(8) . .
O8 C17 O7 129.9(10) . .
O8 C17 C18 118.8(9) . .
O7 C17 C18 111.3(8) . .
O9 C18 C19 108.7(7) . .
O9 C18 C17 107.9(7) . .
C19 C18 C17 109.1(9) . .
O9 C18 H18 110.4 . .
C19 C18 H18 110.4 . .
C17 C18 H18 110.4 . .
C18 C19 H19A 109.5 . .
C18 C19 H19B 109.5 . .
H19A C19 H19B 109.5 . .
C18 C19 H19C 109.5 . .
H19A C19 H19C 109.5 . .
H19B C19 H19C 109.5 . .
C25 C20 O9 123.1(9) . .
C25 C20 C21 119.6(10) . .
O9 C20 C21 117.3(8) . .
C22 C21 C20 118.3(9) . .
C22 C21 H21 120.8 . .
C20 C21 H21 120.8 . .
C23 C22 C21 123.0(10) . .
C23 C22 H22 118.5 . .
C21 C22 H22 118.5 . .
C22 C23 O10 122.8(9) . .
C22 C23 C24 118.3(10) . .
O10 C23 C24 118.7(8) . .
C25 C24 C23 119.6(8) . .
C25 C24 H24 120.2 . .
C23 C24 H24 120.2 . .
C20 C25 C24 121.2(9) . .
C20 C25 H25 119.4 . .
C24 C25 H25 119.4 . .
C27 C26 C31 118.5(8) . .
C27 C26 O10 121.3(8) . .
C31 C26 O10 120.1(8) . .
C26 C27 C28 123.6(8) . .
C26 C27 F2 118.9(8) . .
C28 C27 F2 117.5(7) . .
C29 C28 C27 118.1(7) . .
C29 C28 H28 120.9 . .
C27 C28 H28 120.9 . .
C28 C29 C30 120.1(8) . .
C28 C29 C32 119.0(7) . .
C30 C29 C32 120.8(8) . .
C29 C30 C31 120.5(9) . .
C29 C30 H30 119.8 . .
C31 C30 H30 119.8 . .
C26 C31 C30 119.1(8) . .
C26 C31 H31 120.4 . .
C30 C31 H31 120.4 . .
O12 C32 O11 123.8(9) . .
O12 C32 C29 120.0(8) . .
O11 C32 C29 116.3(8) . .
N1 C33 N2 112.0(6) . .
N1 C33 H33 124.0 . .
N2 C33 H33 124.0 . .
C35 C34 N2 106.6(7) . .
C35 C34 H34 126.7 . .
N2 C34 H34 126.7 . .
C34 C35 N1 109.4(7) . .
C34 C35 H35 125.3 . .
N1 C35 H35 125.3 . .
N2 C36 C37 111.3(6) . .
N2 C36 H36A 109.4 . .
C37 C36 H36A 109.4 . .
N2 C36 H36B 109.4 . .
C37 C36 H36B 109.4 . .
H36A C36 H36B 108.0 . .
C42 C37 C38 118.7(7) . .
C42 C37 C36 120.5(8) . .
C38 C37 C36 120.8(7) . .
C39 C38 C37 121.5(7) . .
C39 C38 H38 119.2 . .
C37 C38 H38 119.2 . .
C38 C39 C40 119.8(8) . .
C38 C39 H39 120.1 . .
C40 C39 H39 120.1 . .
C41 C40 C39 118.5(7) . .
C41 C40 C43 121.1(7) . .
C39 C40 C43 120.3(7) . .
C40 C41 C42 121.2(8) . .
C40 C41 H41 119.4 . .
C42 C41 H41 119.4 . .
C37 C42 C41 120.2(8) . .
C37 C42 H42 119.9 . .
C41 C42 H42 119.9 . .
C40 C43 N3 109.4(6) . .
C40 C43 H43A 109.8 . .
N3 C43 H43A 109.8 . .
C40 C43 H43B 109.8 . .
N3 C43 H43B 109.8 . .
H43A C43 H43B 108.2 . .
C45 C44 N3 105.9(8) . .
C45 C44 H44 127.1 . .
N3 C44 H44 127.1 . .
C44 C45 N4 110.6(8) . .
C44 C45 H45 124.7 . .
N4 C45 H45 124.7 . .
N4 C46 N3 109.4(7) . .
N4 C46 H46 125.3 . .
N3 C46 H46 125.3 . .
N5 C47 N6 113.2(7) . .
N5 C47 H47 123.4 . .
N6 C47 H47 123.4 . .
N6 C48 C49 107.1(8) . .
N6 C48 H48 126.4 . .
C49 C48 H48 126.4 . .
N5 C49 C48 109.4(8) . .
N5 C49 H49 125.3 . .
C48 C49 H49 125.3 . .
N6 C50 C51 112.9(6) . .
N6 C50 H50A 109.0 . .
C51 C50 H50A 109.0 . .
N6 C50 H50B 109.0 . .
C51 C50 H50B 109.0 . .
H50A C50 H50B 107.8 . .
C56 C51 C52 118.7(10) . .
C56 C51 C50 120.6(9) . .
C52 C51 C50 120.7(8) . .
C53 C52 C51 120.4(9) . .
C53 C52 H52 119.8 . .
C51 C52 H52 119.8 . .
C54 C53 C52 121.7(9) . .
C54 C53 H53 119.2 . .
C52 C53 H53 119.2 . .
C53 C54 C55 117.7(10) . .
C53 C54 C57 121.8(9) . .
C55 C54 C57 120.5(8) . .
C54 C55 C56 122.0(9) . .
C54 C55 H55 119.0 . .
C56 C55 H55 119.0 . .
C51 C56 C55 119.4(10) . .
C51 C56 H56 120.3 . .
C55 C56 H56 120.3 . .
N7 C57 C54 112.2(6) . .
N7 C57 H57A 109.2 . .
C54 C57 H57A 109.2 . .
N7 C57 H57B 109.2 . .
C54 C57 H57B 109.2 . .
H57A C57 H57B 107.9 . .
C59 C58 N7 107.1(8) . .
C59 C58 H58 126.4 . .
N7 C58 H58 126.4 . .
C58 C59 N8 110.3(7) . .
C58 C59 H59 124.8 . .
N8 C59 H59 124.8 . .
N8 C60 N7 110.8(7) . .
N8 C60 H60 124.6 . .
N7 C60 H60 124.6 . .

loop_
_geom_bond_atom_site_label_1
_geom_bond_atom_site_label_2
_geom_bond_distance
_geom_bond_site_symmetry_2
Zn1 O1 1.942(5) .
Zn1 O6 1.946(5) 2_656
Zn1 N8 2.001(6) 1_454
Zn1 N1 2.008(7) .
Zn2 O11 1.922(6) .
Zn2 O7 1.946(7) 2_757
Zn2 N4 1.977(7) .
Zn2 N5 2.021(6) .
F1 C11 1.311(12) .
F2 C27 1.377(10) .
F1' C15 1.337(10) .
O1 C1 1.252(8) .
O2 C1 1.229(8) .
O3 C4 1.385(9) .
O3 C2 1.433(10) .
O4 C10 1.373(9) .
O4 C7 1.417(11) .
O5 C16 1.244(10) .
O6 C16 1.264(9) .
O6 Zn1 1.946(5) 2_646
O7 C17 1.229(9) .
O7 Zn2 1.946(7) 2_747
O8 C17 1.226(9) .
O9 C20 1.380(12) .
O9 C18 1.416(11) .
O10 C23 1.368(12) .
O10 C26 1.385(10) .
O11 C32 1.274(9) .
O12 C32 1.234(11) .
O1W H1W1 0.8400 .
O1W H1W2 0.8400 .
O2W H2W1 0.8400 .
O2W H2W2 0.8400 .
N1 C33 1.299(9) .
N1 C35 1.350(9) .
N2 C33 1.328(9) .
N2 C34 1.372(9) .
N2 C36 1.443(10) .
N3 C46 1.344(10) .
N3 C44 1.347(9) .
N3 C43 1.502(10) .
N4 C46 1.331(10) .
N4 C45 1.390(10) .
N5 C47 1.294(9) .
N5 C49 1.333(10) .
N6 C47 1.306(9) .
N6 C48 1.331(10) .
N6 C50 1.468(11) .
N7 C58 1.348(10) .
N7 C60 1.367(9) .
N7 C57 1.457(11) .
N8 C60 1.310(9) .
N8 C59 1.364(9) .
N8 Zn1 2.001(6) 1_656
C1 C2 1.532(11) .
C2 C3 1.491(13) .
C2 H2 0.9800 .
C3 H3A 0.9600 .
C3 H3B 0.9600 .
C3 H3C 0.9600 .
C4 C5 1.376(11) .
C4 C9 1.398(11) .
C5 C6 1.369(13) .
C5 H5 0.9300 .
C6 C7 1.346(12) .
C6 H6 0.9300 .
C7 C8 1.370(12) .
C8 C9 1.367(12) .
C8 H8 0.9300 .
C9 H9 0.9300 .
C10 C15 1.384(12) .
C10 C11 1.406(10) .
C11 C12 1.391(11) .
C11 H11 0.9300 .
C12 C13 1.393(10) .
C12 H12 0.9300 .
C13 C14 1.402(10) .
C13 C16 1.507(11) .
C14 C15 1.323(12) .
C14 H14 0.9300 .
C15 H15 0.9300 .
C17 C18 1.568(13) .
C18 C19 1.532(14) .
C18 H18 0.9800 .
C19 H19A 0.9600 .
C19 H19B 0.9600 .
C19 H19C 0.9600 .
C20 C25 1.376(13) .
C20 C21 1.387(12) .
C21 C22 1.380(14) .
C21 H21 0.9300 .
C22 C23 1.364(11) .
C22 H22 0.9300 .
C23 C24 1.392(14) .
C24 C25 1.381(15) .
C24 H24 0.9300 .
C25 H25 0.9300 .
C26 C27 1.359(11) .
C26 C31 1.369(12) .
C27 C28 1.373(11) .
C28 C29 1.363(11) .
C28 H28 0.9300 .
C29 C30 1.376(10) .
C29 C32 1.509(11) .
C30 C31 1.405(13) .
C30 H30 0.9300 .
C31 H31 0.9300 .
C33 H33 0.9300 .
C34 C35 1.338(12) .
C34 H34 0.9300 .
C35 H35 0.9300 .
C36 C37 1.513(9) .
C36 H36A 0.9700 .
C36 H36B 0.9700 .
C37 C42 1.338(10) .
C37 C38 1.391(11) .
C38 C39 1.358(10) .
C38 H38 0.9300 .
C39 C40 1.402(10) .
C39 H39 0.9300 .
C40 C41 1.341(12) .
C40 C43 1.498(9) .
C41 C42 1.415(10) .
C41 H41 0.9300 .
C42 H42 0.9300 .
C43 H43A 0.9700 .
C43 H43B 0.9700 .
C44 C45 1.325(12) .
C44 H44 0.9300 .
C45 H45 0.9300 .
C46 H46 0.9300 .
C47 H47 0.9300 .
C48 C49 1.335(11) .
C48 H48 0.9300 .
C49 H49 0.9300 .
C50 C51 1.503(13) .
C50 H50A 0.9700 .
C50 H50B 0.9700 .
C51 C56 1.363(12) .
C51 C52 1.383(12) .
C52 C53 1.368(13) .
C52 H52 0.9300 .
C53 C54 1.354(11) .
C53 H53 0.9300 .
C54 C55 1.364(12) .
C54 C57 1.493(12) .
C55 C56 1.385(14) .
C55 H55 0.9300 .
C56 H56 0.9300 .
C57 H57A 0.9700 .
C57 H57B 0.9700 .
C58 C59 1.334(11) .
C58 H58 0.9300 .
C59 H59 0.9300 .
C60 H60 0.9300 .

loop_
_geom_torsion_atom_site_label_1
_geom_torsion_atom_site_label_2
_geom_torsion_atom_site_label_3
_geom_torsion_atom_site_label_4
_geom_torsion
_geom_torsion_site_symmetry_1
O6 Zn1 O1 C1 -77.9(7) 2_656
N8 Zn1 O1 C1 159.4(7) 1_454
N1 Zn1 O1 C1 49.9(8) .
O7 Zn2 O11 C32 162.4(5) 2_757
N4 Zn2 O11 C32 -65.8(6) .
N5 Zn2 O11 C32 56.0(6) .
O1 Zn1 N1 C33 179.2(7) .
O6 Zn1 N1 C33 -58.2(8) 2_656
N8 Zn1 N1 C33 75.6(7) 1_454
O1 Zn1 N1 C35 11.0(7) .
O6 Zn1 N1 C35 133.7(6) 2_656
N8 Zn1 N1 C35 -92.5(7) 1_454
O11 Zn2 N4 C46 54.4(7) .
O7 Zn2 N4 C46 179.1(6) 2_757
N5 Zn2 N4 C46 -76.7(7) .
O11 Zn2 N4 C45 -139.9(6) .
O7 Zn2 N4 C45 -15.1(8) 2_757
N5 Zn2 N4 C45 89.0(7) .
O11 Zn2 N5 C47 -63.7(7) .
O7 Zn2 N5 C47 -175.6(7) 2_757
N4 Zn2 N5 C47 62.7(7) .
O11 Zn2 N5 C49 132.6(7) .
O7 Zn2 N5 C49 20.7(8) 2_757
N4 Zn2 N5 C49 -101.0(7) .
Zn1 O1 C1 O2 6.2(13) .
Zn1 O1 C1 C2 -176.3(6) .
C4 O3 C2 C3 175.8(7) .
C4 O3 C2 C1 56.2(9) .
O2 C1 C2 O3 -142.0(8) .
O1 C1 C2 O3 40.4(10) .
O2 C1 C2 C3 100.1(10) .
O1 C1 C2 C3 -77.5(10) .
C2 O3 C4 C5 -160.5(7) .
C2 O3 C4 C9 23.8(10) .
O3 C4 C5 C6 -179.6(8) .
C9 C4 C5 C6 -3.7(13) .
C4 C5 C6 C7 0.2(15) .
C5 C6 C7 C8 3.0(14) .
C5 C6 C7 O4 178.0(8) .
C10 O4 C7 C6 116.5(8) .
C10 O4 C7 C8 -68.3(10) .
C6 C7 C8 C9 -2.6(13) .
O4 C7 C8 C9 -177.5(8) .
C7 C8 C9 C4 -1.0(13) .
C5 C4 C9 C8 4.0(13) .
O3 C4 C9 C8 179.5(7) .
C7 O4 C10 C15 142.5(8) .
C7 O4 C10 C11 -41.8(10) .
O4 C10 C11 F1 -6.3(13) .
C15 C10 C11 F1 169.4(9) .
O4 C10 C11 C12 -176.0(7) .
C15 C10 C11 C12 -0.3(11) .
F1 C11 C12 C13 -170.2(8) .
C10 C11 C12 C13 -0.1(11) .
C11 C12 C13 C14 0.5(11) .
C11 C12 C13 C16 179.3(7) .
C12 C13 C14 C15 -0.4(11) .
C16 C13 C14 C15 -179.2(7) .
C13 C14 C15 F1' 177.9(8) .
C13 C14 C15 C10 0.0(13) .
O4 C10 C15 C14 176.2(7) .
C11 C10 C15 C14 0.4(12) .
O4 C10 C15 F1' -1.7(12) .
C11 C10 C15 F1' -177.5(8) .
Zn1 O6 C16 O5 -0.7(9) 2_646
Zn1 O6 C16 C13 179.2(4) 2_646
C12 C13 C16 O5 -170.4(6) .
C14 C13 C16 O5 8.4(10) .
C12 C13 C16 O6 9.8(9) .
C14 C13 C16 O6 -171.4(7) .
Zn2 O7 C17 O8 -13.7(16) 2_747
Zn2 O7 C17 C18 167.1(6) 2_747
C20 O9 C18 C19 179.7(9) .
C20 O9 C18 C17 61.5(10) .
O8 C17 C18 O9 50.2(12) .
O7 C17 C18 O9 -130.5(9) .
O8 C17 C18 C19 -67.7(13) .
O7 C17 C18 C19 111.6(9) .
C18 O9 C20 C25 51.3(12) .
C18 O9 C20 C21 -131.5(9) .
C25 C20 C21 C22 0.1(14) .
O9 C20 C21 C22 -177.1(9) .
C20 C21 C22 C23 -1.5(15) .
C21 C22 C23 O10 176.7(9) .
C21 C22 C23 C24 2.1(14) .
C26 O10 C23 C22 54.5(11) .
C26 O10 C23 C24 -130.9(8) .
C22 C23 C24 C25 -1.4(13) .
O10 C23 C24 C25 -176.2(9) .
O9 C20 C25 C24 177.6(9) .
C21 C20 C25 C24 0.5(15) .
C23 C24 C25 C20 0.1(15) .
C23 O10 C26 C27 66.1(10) .
C23 O10 C26 C31 -118.0(9) .
C31 C26 C27 C28 2.0(13) .
O10 C26 C27 C28 177.9(8) .
C31 C26 C27 F2 -178.4(8) .
O10 C26 C27 F2 -2.5(12) .
C26 C27 C28 C29 -0.5(12) .
F2 C27 C28 C29 179.9(7) .
C27 C28 C29 C30 -1.7(11) .
C27 C28 C29 C32 179.9(7) .
C28 C29 C30 C31 2.4(12) .
C32 C29 C30 C31 -179.3(7) .
C27 C26 C31 C30 -1.2(12) .
O10 C26 C31 C30 -177.2(7) .
C29 C30 C31 C26 -0.9(13) .
Zn2 O11 C32 O12 -0.9(10) .
Zn2 O11 C32 C29 178.8(4) .
C28 C29 C32 O12 171.7(7) .
C30 C29 C32 O12 -6.7(11) .
C28 C29 C32 O11 -8.0(10) .
C30 C29 C32 O11 173.6(7) .
C35 N1 C33 N2 0.2(9) .
Zn1 N1 C33 N2 -169.6(5) .
C34 N2 C33 N1 0.3(9) .
C36 N2 C33 N1 -179.0(6) .
C33 N2 C34 C35 -0.7(9) .
C36 N2 C34 C35 178.6(7) .
N2 C34 C35 N1 0.8(10) .
C33 N1 C35 C34 -0.6(10) .
Zn1 N1 C35 C34 169.8(6) .
C33 N2 C36 C37 128.3(8) .
C34 N2 C36 C37 -50.8(10) .
N2 C36 C37 C42 -53.8(10) .
N2 C36 C37 C38 125.3(8) .
C42 C37 C38 C39 -1.4(12) .
C36 C37 C38 C39 179.5(7) .
C37 C38 C39 C40 1.4(12) .
C38 C39 C40 C41 -1.3(12) .
C38 C39 C40 C43 177.0(8) .
C39 C40 C41 C42 1.1(13) .
C43 C40 C41 C42 -177.2(7) .
C38 C37 C42 C41 1.1(11) .
C36 C37 C42 C41 -179.7(7) .
C40 C41 C42 C37 -1.0(12) .
C41 C40 C43 N3 -124.9(9) .
C39 C40 C43 N3 56.8(10) .
C46 N3 C43 C40 -127.6(8) .
C44 N3 C43 C40 52.3(10) .
C46 N3 C44 C45 1.2(9) .
C43 N3 C44 C45 -178.7(7) .
N3 C44 C45 N4 -0.7(10) .
C46 N4 C45 C44 -0.1(9) .
Zn2 N4 C45 C44 -168.5(6) .
C45 N4 C46 N3 0.9(8) .
Zn2 N4 C46 N3 169.0(5) .
C44 N3 C46 N4 -1.3(9) .
C43 N3 C46 N4 178.6(6) .
C49 N5 C47 N6 0.4(9) .
Zn2 N5 C47 N6 -165.9(6) .
C48 N6 C47 N5 -0.5(10) .
C50 N6 C47 N5 172.0(8) .
C47 N6 C48 C49 0.5(11) .
C50 N6 C48 C49 -172.2(9) .
C47 N5 C49 C48 -0.1(10) .
Zn2 N5 C49 C48 166.9(7) .
N6 C48 C49 N5 -0.2(11) .
C47 N6 C50 C51 -82.9(11) .
C48 N6 C50 C51 88.1(11) .
N6 C50 C51 C56 -99.2(9) .
N6 C50 C51 C52 77.8(11) .
C56 C51 C52 C53 -0.9(12) .
C50 C51 C52 C53 -177.9(8) .
C51 C52 C53 C54 -2.3(14) .
C52 C53 C54 C55 2.5(12) .
C52 C53 C54 C57 -176.8(8) .
C53 C54 C55 C56 0.5(13) .
C57 C54 C55 C56 179.8(9) .
C52 C51 C56 C55 3.7(12) .
C50 C51 C56 C55 -179.3(8) .
C54 C55 C56 C51 -3.6(15) .
C58 N7 C57 C54 -88.1(11) .
C60 N7 C57 C54 82.0(10) .
C53 C54 C57 N7 102.6(9) .
C55 C54 C57 N7 -76.7(10) .
C60 N7 C58 C59 1.4(11) .
C57 N7 C58 C59 172.9(8) .
N7 C58 C59 N8 -1.8(11) .
C60 N8 C59 C58 1.5(10) .
Zn1 N8 C59 C58 -166.5(7) 1_656
C59 N8 C60 N7 -0.6(9) .
Zn1 N8 C60 N7 166.6(5) 1_656
C58 N7 C60 N8 -0.5(10) .
C57 N7 C60 N8 -172.4(7) .
